data_1569279
loop_
_publ_author_name
'Sonina, Alina A.'
'Cheshkina, Darya S.'
'Kazantsev, Maxim S.'

_publ_section_title
;
 Additive-Assisted Crystallization of 9,10-Diphenylanthracene
;
_journal_issue 6
_journal_name_full Crystals
_journal_page_first 861
_journal_paper_doi 10.3390/cryst13060861
_journal_volume 13
_journal_year 2023
_chemical_formula_moiety 'C26 H18, C16 H10'
_chemical_formula_sum 'C42 H28'
_chemical_formula_weight 532.64
_space_group_crystal_system monoclinic
_space_group_IT_number 14
_space_group_name_Hall '-P 2ybc'
_space_group_name_H-M_alt 'P 1 21/c 1'
_atom_sites_solution_hydrogens geom
_audit_creation_date 2023-04-20
_audit_creation_method
;
Olex2 1.5
(compiled 2022.04.07 svn.rca3783a0 for OlexSys, GUI svn.r6498)
;
_cell_angle_alpha 90
_cell_angle_beta 104.651(2)
_cell_angle_gamma 90
_cell_formula_units_Z 2
_cell_length_a 16.4311(10)
_cell_length_b 8.0300(3)
_cell_length_c 11.2057(7)
_cell_measurement_reflns_used 4409
_cell_measurement_temperature 296.15
_cell_measurement_theta_max 27.55
_cell_measurement_theta_min 2.56
_cell_volume 1430.43(14)
_computing_cell_refinement 'Bruker SAINT'
_computing_data_collection 'Bruker APEX2'
_computing_data_reduction 'Bruker SAINT'
_computing_molecular_graphics 'Olex2 1.5 (Dolomanov et al., 2009)'
_computing_publication_material 'Olex2 1.5 (Dolomanov et al., 2009)'
_computing_structure_refinement 'SHELXL 2018/3 (Sheldrick, 2015)'
_computing_structure_solution 'SHELXT 2014/5 (Sheldrick, 2014)'
_diffrn_ambient_temperature 296.15
_diffrn_measured_fraction_theta_full 0.997
_diffrn_measured_fraction_theta_max 0.994
_diffrn_measurement_device_type 'Bruker APEX-II CCD'
_diffrn_measurement_method '\f and \w scans'
_diffrn_radiation_type MoK\a
_diffrn_radiation_wavelength 0.71073
_diffrn_reflns_av_R_equivalents 0.0466
_diffrn_reflns_av_unetI/netI 0.0359
_diffrn_reflns_Laue_measured_fraction_full 0.997
_diffrn_reflns_Laue_measured_fraction_max 0.994
_diffrn_reflns_limit_h_max 21
_diffrn_reflns_limit_h_min -21
_diffrn_reflns_limit_k_max 10
_diffrn_reflns_limit_k_min -6
_diffrn_reflns_limit_l_max 14
_diffrn_reflns_limit_l_min -14
_diffrn_reflns_number 14194
_diffrn_reflns_point_group_measured_fraction_full 0.997
_diffrn_reflns_point_group_measured_fraction_max 0.994
_diffrn_reflns_theta_full 25.242
_diffrn_reflns_theta_max 27.103
_diffrn_reflns_theta_min 3.157
_diffrn_standards_number 0
_exptl_absorpt_coefficient_mu 0.070
_exptl_absorpt_correction_T_max 0.8621
_exptl_absorpt_correction_T_min 0.7666
_exptl_absorpt_correction_type multi-scan
_exptl_absorpt_process_details
;
SADABS-2016/2 (Bruker,2016/2) was used for absorption correction.
wR2(int) was 0.0922 before and 0.0561 after correction.
The Ratio of minimum to maximum transmission is 0.8892.
The \l/2 correction factor is Not present.
;
_exptl_crystal_colour colourless
_exptl_crystal_colour_primary colourless
_exptl_crystal_density_diffrn 1.237
_exptl_crystal_description plate
_exptl_crystal_F_000 560
_exptl_crystal_size_max 0.845
_exptl_crystal_size_mid 0.719
_exptl_crystal_size_min 0.03
_refine_diff_density_max 0.212
_refine_diff_density_min -0.171
_refine_diff_density_rms 0.037
_refine_ls_extinction_method none
_refine_ls_goodness_of_fit_ref 1.025
_refine_ls_hydrogen_treatment constr
_refine_ls_matrix_type full
_refine_ls_number_parameters 190
_refine_ls_number_reflns 3143
_refine_ls_number_restraints 0
_refine_ls_restrained_S_all 1.025
_refine_ls_R_factor_all 0.0830
_refine_ls_R_factor_gt 0.0506
_refine_ls_shift/su_max 0.000
_refine_ls_shift/su_mean 0.000
_refine_ls_structure_factor_coef Fsqd
_refine_ls_weighting_details 'w=1/[\s^2^(Fo^2^)+(0.0551P)^2^+0.5736P] where P=(Fo^2^+2Fc^2^)/3'
_refine_ls_weighting_scheme calc
_refine_ls_wR_factor_gt 0.1181
_refine_ls_wR_factor_ref 0.1434
_reflns_Friedel_coverage 0.000
_reflns_number_gt 2160
_reflns_number_total 3143
_reflns_threshold_expression 'I > 2\s(I)'
_cod_data_source_file Pyr_DPA_PDV24_ccdc.cif
_cod_data_source_block pyr_dpa_pdv24
_cod_original_cell_volume 1430.42(14)
_cod_database_code 1569279
_shelx_shelxl_version_number 2018/3
_shelx_space_group_comment
;
The symmetry employed for this shelxl refinement is uniquely defined
by the following loop, which should always be used as a source of
symmetry information in preference to the above space-group names.
They are only intended as comments.
;
_shelx_estimated_absorpt_t_max 0.998
_shelx_estimated_absorpt_t_min 0.943
_olex2_refinement_description
;
1. Fixed Uiso
 At 1.2 times of:
  All C(H) groups
2.a Aromatic/amide H refined with riding coordinates:
 C5(H5), C4(H4), C3(H3), C2(H2), C9(H9), C10(H10), C11(H11), C12(H12),
 C13(H13), C14(H14), C15(H15), C17(H17), C18(H18), C19(H19)
;
_olex2_submission_special_instructions 'No special instructions were received'

loop_
_space_group_symop_operation_xyz
'x, y, z'
'-x, y+1/2, -z+1/2'
'-x, -y, -z'
'x, -y-1/2, z-1/2'

loop_
_atom_site_label
_atom_site_type_symbol
_atom_site_fract_x
_atom_site_fract_y
_atom_site_fract_z
_atom_site_U_iso_or_equiv
_atom_site_adp_type
_atom_site_occupancy
_atom_site_site_symmetry_order
_atom_site_calc_flag
_atom_site_refinement_flags_posn
_atom_site_refinement_flags_adp
_atom_site_refinement_flags_occupancy
_atom_site_disorder_assembly
_atom_site_disorder_group
C6 C 1.00175(10) 0.62816(19) 1.08721(14) 0.0330(4) Uani 1 1 d . . . . .
C5 C 1.00613(11) 0.7525(2) 1.17989(16) 0.0434(4) Uani 1 1 d . . . . .
H5 H 0.962132 0.827906 1.171812 0.052 Uiso 1 1 calc R U . . .
C4 C 1.07306(12) 0.7627(2) 1.27934(17) 0.0490(5) Uani 1 1 d . . . . .
H4 H 1.074094 0.843973 1.338851 0.059 Uiso 1 1 calc R U . . .
C3 C 1.14111(11) 0.6512(2) 1.29324(17) 0.0478(5) Uani 1 1 d . . . . .
H3 H 1.186857 0.659853 1.361563 0.057 Uiso 1 1 calc R U . . .
C2 C 1.14026(10) 0.5316(2) 1.20772(16) 0.0400(4) Uani 1 1 d . . . . .
H2 H 1.185744 0.459294 1.218227 0.048 Uiso 1 1 calc R U . . .
C1 C 1.07105(9) 0.5140(2) 1.10174(14) 0.0327(4) Uani 1 1 d . . . . .
C7 C 1.06819(9) 0.38739(19) 1.01410(14) 0.0327(4) Uani 1 1 d . . . . .
C8 C 1.14032(10) 0.2684(2) 1.03076(15) 0.0362(4) Uani 1 1 d . . . . .
C9 C 1.20958(11) 0.3049(2) 0.98639(19) 0.0500(5) Uani 1 1 d . . . . .
H9 H 1.210957 0.403649 0.943630 0.060 Uiso 1 1 calc R U . . .
C10 C 1.27696(12) 0.1956(3) 1.0051(2) 0.0591(6) Uani 1 1 d . . . . .
H10 H 1.323163 0.221687 0.974848 0.071 Uiso 1 1 calc R U . . .
C11 C 1.27591(12) 0.0501(3) 1.0674(2) 0.0587(6) Uani 1 1 d . . . . .
H11 H 1.321461 -0.022439 1.080516 0.070 Uiso 1 1 calc R U . . .
C12 C 1.20739(14) 0.0114(3) 1.1106(2) 0.0632(6) Uani 1 1 d . . . . .
H12 H 1.206190 -0.088222 1.152464 0.076 Uiso 1 1 calc R U . . .
C13 C 1.13982(12) 0.1199(2) 1.09228(19) 0.0528(5) Uani 1 1 d . . . . .
H13 H 1.093540 0.092241 1.121852 0.063 Uiso 1 1 calc R U . . .
C14 C 0.58963(13) 0.5909(3) 0.70861(19) 0.0592(6) Uani 1 1 d . . . . .
H14 H 0.628621 0.599387 0.784653 0.071 Uiso 1 1 calc R U . . .
C15 C 0.53955(14) 0.7206(3) 0.6668(2) 0.0599(6) Uani 1 1 d . . . . .
H15 H 0.543974 0.816038 0.714970 0.072 Uiso 1 1 calc R U . . .
C16 C 0.47910(12) 0.7161(3) 0.54929(19) 0.0514(5) Uani 1 1 d . . . . .
C17 C 0.42624(15) 0.8497(3) 0.5020(2) 0.0661(6) Uani 1 1 d . . . . .
H17 H 0.429018 0.946635 0.548190 0.079 Uiso 1 1 calc R U . . .
C18 C 0.37001(15) 0.8397(3) 0.3876(3) 0.0727(7) Uani 1 1 d . . . . .
H18 H 0.335560 0.930130 0.357483 0.087 Uiso 1 1 calc R U . . .
C19 C 0.36442(13) 0.6977(3) 0.3179(2) 0.0650(6) Uani 1 1 d . . . . .
H19 H 0.326100 0.693313 0.241056 0.078 Uiso 1 1 calc R U . . .
C20 C 0.41490(11) 0.5603(3) 0.35994(18) 0.0506(5) Uani 1 1 d . . . . .
C21 C 0.47370(10) 0.5694(2) 0.47744(16) 0.0430(4) Uani 1 1 d . . . . .

loop_
_atom_site_aniso_label
_atom_site_aniso_U_11
_atom_site_aniso_U_22
_atom_site_aniso_U_33
_atom_site_aniso_U_23
_atom_site_aniso_U_13
_atom_site_aniso_U_12
C6 0.0381(8) 0.0288(8) 0.0358(8) 0.0050(6) 0.0165(7) 0.0021(6)
C5 0.0438(9) 0.0410(10) 0.0469(10) -0.0022(8) 0.0144(8) 0.0073(8)
C4 0.0541(11) 0.0491(11) 0.0451(10) -0.0121(8) 0.0149(8) 0.0018(8)
C3 0.0453(10) 0.0558(12) 0.0396(10) -0.0037(8) 0.0059(8) 0.0007(8)
C2 0.0366(8) 0.0422(10) 0.0415(9) 0.0051(7) 0.0102(7) 0.0056(7)
C1 0.0344(8) 0.0324(9) 0.0337(8) 0.0054(6) 0.0134(6) 0.0026(6)
C7 0.0342(8) 0.0309(9) 0.0361(8) 0.0071(7) 0.0146(7) 0.0043(6)
C8 0.0364(8) 0.0371(9) 0.0358(8) -0.0012(7) 0.0107(7) 0.0073(7)
C9 0.0479(10) 0.0472(11) 0.0610(12) 0.0030(9) 0.0252(9) 0.0050(8)
C10 0.0422(10) 0.0696(15) 0.0711(14) -0.0123(11) 0.0247(10) 0.0066(9)
C11 0.0474(11) 0.0639(14) 0.0621(13) -0.0047(10) 0.0089(9) 0.0251(9)
C12 0.0688(13) 0.0547(13) 0.0675(14) 0.0179(11) 0.0196(11) 0.0262(10)
C13 0.0521(11) 0.0495(12) 0.0619(12) 0.0164(10) 0.0238(9) 0.0159(9)
C14 0.0534(11) 0.0792(16) 0.0452(11) -0.0046(10) 0.0130(9) -0.0129(11)
C15 0.0619(13) 0.0664(14) 0.0569(12) -0.0176(11) 0.0253(10) -0.0152(11)
C16 0.0474(10) 0.0556(13) 0.0575(12) -0.0020(9) 0.0252(9) -0.0079(9)
C17 0.0685(14) 0.0562(14) 0.0818(17) -0.0027(12) 0.0344(13) -0.0002(11)
C18 0.0614(14) 0.0708(17) 0.0892(18) 0.0182(14) 0.0249(13) 0.0131(12)
C19 0.0502(12) 0.0838(17) 0.0607(13) 0.0143(12) 0.0135(10) 0.0053(11)
C20 0.0400(9) 0.0665(13) 0.0480(11) 0.0063(9) 0.0161(8) -0.0067(9)
C21 0.0367(9) 0.0534(11) 0.0435(10) 0.0024(8) 0.0188(8) -0.0078(7)

loop_
_atom_type_symbol
_atom_type_description
_atom_type_scat_dispersion_real
_atom_type_scat_dispersion_imag
_atom_type_scat_source
C C 0.0033 0.0016 'International Tables Vol C Tables 4.2.6.8 and 6.1.1.4'
H H 0.0000 0.0000 'International Tables Vol C Tables 4.2.6.8 and 6.1.1.4'

loop_
_geom_angle_atom_site_label_1
_geom_angle_atom_site_label_2
_geom_angle_atom_site_label_3
_geom_angle
_geom_angle_site_symmetry_1
_geom_angle_site_symmetry_3
_geom_angle_publ_flag
C5 C6 C1 118.03(14) . . ?
C7 C6 C5 122.07(14) 3_767 . ?
C7 C6 C1 119.88(14) 3_767 . ?
C6 C5 H5 119.3 . . ?
C4 C5 C6 121.41(16) . . ?
C4 C5 H5 119.3 . . ?
C5 C4 H4 119.7 . . ?
C5 C4 C3 120.52(17) . . ?
C3 C4 H4 119.7 . . ?
C4 C3 H3 119.8 . . ?
C2 C3 C4 120.41(16) . . ?
C2 C3 H3 119.8 . . ?
C3 C2 H2 119.3 . . ?
C3 C2 C1 121.46(15) . . ?
C1 C2 H2 119.3 . . ?
C2 C1 C6 118.17(14) . . ?
C7 C1 C6 119.74(14) . . ?
C7 C1 C2 122.08(14) . . ?
C6 C7 C1 120.38(14) 3_767 . ?
C6 C7 C8 120.35(14) 3_767 . ?
C1 C7 C8 119.27(14) . . ?
C9 C8 C7 121.15(15) . . ?
C13 C8 C7 120.66(15) . . ?
C13 C8 C9 118.18(16) . . ?
C8 C9 H9 119.7 . . ?
C8 C9 C10 120.66(19) . . ?
C10 C9 H9 119.7 . . ?
C9 C10 H10 119.8 . . ?
C11 C10 C9 120.43(19) . . ?
C11 C10 H10 119.8 . . ?
C10 C11 H11 120.2 . . ?
C10 C11 C12 119.57(18) . . ?
C12 C11 H11 120.2 . . ?
C11 C12 H12 119.8 . . ?
C11 C12 C13 120.3(2) . . ?
C13 C12 H12 119.8 . . ?
C8 C13 C12 120.83(18) . . ?
C8 C13 H13 119.6 . . ?
C12 C13 H13 119.6 . . ?
C15 C14 H14 119.0 . . ?
C15 C14 C20 122.0(2) . 3_666 ?
C20 C14 H14 119.0 3_666 . ?
C14 C15 H15 119.2 . . ?
C14 C15 C16 121.6(2) . . ?
C16 C15 H15 119.2 . . ?
C17 C16 C15 123.3(2) . . ?
C17 C16 C21 118.61(19) . . ?
C21 C16 C15 118.13(19) . . ?
C16 C17 H17 119.5 . . ?
C18 C17 C16 120.9(2) . . ?
C18 C17 H17 119.5 . . ?
C17 C18 H18 119.7 . . ?
C19 C18 C17 120.6(2) . . ?
C19 C18 H18 119.7 . . ?
C18 C19 H19 119.4 . . ?
C18 C19 C20 121.2(2) . . ?
C20 C19 H19 119.4 . . ?
C19 C20 C14 123.2(2) . 3_666 ?
C19 C20 C21 118.7(2) . . ?
C21 C20 C14 118.12(19) . 3_666 ?
C16 C21 C20 119.87(18) . . ?
C16 C21 C21 120.3(2) . 3_666 ?
C21 C21 C20 119.8(2) 3_666 . ?

loop_
_geom_bond_atom_site_label_1
_geom_bond_atom_site_label_2
_geom_bond_distance
_geom_bond_site_symmetry_2
_geom_bond_publ_flag
C6 C5 1.429(2) . ?
C6 C1 1.439(2) . ?
C6 C7 1.402(2) 3_767 ?
C5 H5 0.9300 . ?
C5 C4 1.356(3) . ?
C4 H4 0.9300 . ?
C4 C3 1.410(3) . ?
C3 H3 0.9300 . ?
C3 C2 1.355(3) . ?
C2 H2 0.9300 . ?
C2 C1 1.428(2) . ?
C1 C7 1.406(2) . ?
C7 C8 1.497(2) . ?
C8 C9 1.384(2) . ?
C8 C13 1.378(3) . ?
C9 H9 0.9300 . ?
C9 C10 1.386(3) . ?
C10 H10 0.9300 . ?
C10 C11 1.364(3) . ?
C11 H11 0.9300 . ?
C11 C12 1.369(3) . ?
C12 H12 0.9300 . ?
C12 C13 1.385(3) . ?
C13 H13 0.9300 . ?
C14 H14 0.9300 . ?
C14 C15 1.336(3) . ?
C14 C20 1.429(3) 3_666 ?
C15 H15 0.9300 . ?
C15 C16 1.435(3) . ?
C16 C17 1.398(3) . ?
C16 C21 1.417(3) . ?
C17 H17 0.9300 . ?
C17 C18 1.379(3) . ?
C18 H18 0.9300 . ?
C18 C19 1.372(4) . ?
C19 H19 0.9300 . ?
C19 C20 1.389(3) . ?
C20 C21 1.424(3) . ?
C21 C21 1.422(4) 3_666 ?

loop_
_geom_torsion_atom_site_label_1
_geom_torsion_atom_site_label_2
_geom_torsion_atom_site_label_3
_geom_torsion_atom_site_label_4
_geom_torsion
_geom_torsion_site_symmetry_1
_geom_torsion_site_symmetry_2
_geom_torsion_site_symmetry_3
_geom_torsion_site_symmetry_4
_geom_torsion_publ_flag
C6 C5 C4 C3 0.7(3) . . . . ?
C6 C1 C7 C6 0.0(2) . . . 3_767 ?
C6 C1 C7 C8 -179.46(14) . . . . ?
C6 C7 C8 C9 93.6(2) 3_767 . . . ?
C6 C7 C8 C13 -87.1(2) 3_767 . . . ?
C5 C6 C1 C2 -0.1(2) . . . . ?
C5 C6 C1 C7 178.46(14) . . . . ?
C5 C4 C3 C2 -0.4(3) . . . . ?
C4 C3 C2 C1 -0.2(3) . . . . ?
C3 C2 C1 C6 0.4(2) . . . . ?
C3 C2 C1 C7 -178.10(16) . . . . ?
C2 C1 C7 C6 178.51(15) . . . 3_767 ?
C2 C1 C7 C8 -0.9(2) . . . . ?
C1 C6 C5 C4 -0.5(2) . . . . ?
C1 C7 C8 C9 -86.9(2) . . . . ?
C1 C7 C8 C13 92.3(2) . . . . ?
C7 C6 C5 C4 177.94(17) 3_767 . . . ?
C7 C6 C1 C2 -178.56(14) 3_767 . . . ?
C7 C6 C1 C7 0.0(2) 3_767 . . . ?
C7 C8 C9 C10 178.38(17) . . . . ?
C7 C8 C13 C12 -178.35(19) . . . . ?
C8 C9 C10 C11 0.1(3) . . . . ?
C9 C8 C13 C12 0.9(3) . . . . ?
C9 C10 C11 C12 0.7(3) . . . . ?
C10 C11 C12 C13 -0.6(3) . . . . ?
C11 C12 C13 C8 -0.2(3) . . . . ?
C13 C8 C9 C10 -0.9(3) . . . . ?
C14 C15 C16 C17 -179.4(2) . . . . ?
C14 C15 C16 C21 -0.1(3) . . . . ?
C14 C20 C21 C16 -178.88(17) 3_666 . . . ?
C14 C20 C21 C21 0.6(3) 3_666 . . 3_666 ?
C15 C16 C17 C18 179.1(2) . . . . ?
C15 C16 C21 C20 -179.59(16) . . . . ?
C15 C16 C21 C21 0.9(3) . . . 3_666 ?
C16 C17 C18 C19 0.3(3) . . . . ?
C17 C16 C21 C20 -0.3(3) . . . . ?
C17 C16 C21 C21 -179.84(19) . . . 3_666 ?
C17 C18 C19 C20 0.0(3) . . . . ?
C18 C19 C20 C14 179.0(2) . . . 3_666 ?
C18 C19 C20 C21 -0.4(3) . . . . ?
C19 C20 C21 C16 0.6(3) . . . . ?
C19 C20 C21 C21 -179.9(2) . . . 3_666 ?
C20 C14 C15 C16 -1.0(3) 3_666 . . . ?
C21 C16 C17 C18 -0.1(3) . . . . ?
